data_1568324
loop_
_publ_author_name
'Jana, Arijit'
'Jash, Madhuri'
'Dar, Wakeel Ahmed'
'Roy, Jayoti'
'Chakraborty, Papri'
'Paramasivam, Ganesan'
'Lebedkin, Sergei'
'Kirakci, Kaplan'
'Manna, Sujan'
'Antharjanam, Sudhadevi'
'Machacek, Jan'
'Kucerakova, Monika'
'Ghosh, Sundargopal'
'Lang, Kamil'
'Kappes, Manfred M.'
'Base, Tomas'
'Pradeep, Thalappil'

_publ_section_title
;
 Carborane-thiol protected copper nanoclusters: stimuli-responsive
 materials with tunable phosphorescence.
;
_journal_issue 6
_journal_name_full 'Chemical science'
_journal_page_first 1613
_journal_page_last 1626
_journal_paper_doi 10.1039/d2sc06578a
_journal_volume 14
_journal_year 2023
_chemical_formula_moiety 'B20 H22 I2 S2 C4'
_chemical_formula_sum 'C4 H22 B20 I2 S2'
_chemical_formula_weight 604.35
_space_group_IT_number 14
_space_group_name_Hall '-P 2yn'
_space_group_name_H-M_alt 'P 1 21/n 1'
_symmetry_cell_setting monoclinic
_symmetry_Int_Tables_number 14
_symmetry_space_group_name_Hall '-P 2yn'
_symmetry_space_group_name_H-M 'P 1 21/n 1'
_audit_update_record
;
2022-07-25 deposited with the CCDC.	2023-01-23 downloaded from the CCDC.
;
_cell_angle_alpha 90
_cell_angle_beta 91.659(4)
_cell_angle_gamma 90
_cell_formula_units_Z 4
_cell_length_a 14.1490(6)
_cell_length_b 7.7293(3)
_cell_length_c 20.6546(9)
_cell_measurement_reflns_used 3772
_cell_measurement_temperature 95.00(10)
_cell_measurement_theta_max 74.28
_cell_measurement_theta_min 4.26
_cell_volume 2257.88(16)
_computing_cell_refinement 'CrysAlisPro 1.171.40.67a (Rigaku OD, 2019)'
_computing_data_collection 'CrysAlisPro 1.171.40.67a (Rigaku OD, 2019)'
_computing_data_reduction 'CrysAlisPro 1.171.40.67a (Rigaku OD, 2019)'
_diffrn_ambient_temperature 95
_diffrn_detector 'CCD plate'
_diffrn_detector_area_resol_mean 10.4054
_diffrn_measured_fraction_theta_full 0.98
_diffrn_measured_fraction_theta_max 0.98
_diffrn_measurement_device_type 'SuperNova, Dual, Cu at home/near, AtlasS2'
_diffrn_measurement_method '\w scans'
_diffrn_radiation_monochromator mirror
_diffrn_radiation_probe x-ray
_diffrn_radiation_source 'X-ray tube'
_diffrn_radiation_type 'Cu K\a'
_diffrn_radiation_wavelength 1.54184
_diffrn_reflns_av_R_equivalents 0.0431
_diffrn_reflns_av_unetI/netI 0.0415
_diffrn_reflns_limit_h_max 17
_diffrn_reflns_limit_h_min -16
_diffrn_reflns_limit_k_max 8
_diffrn_reflns_limit_k_min -9
_diffrn_reflns_limit_l_max 25
_diffrn_reflns_limit_l_min -20
_diffrn_reflns_number 13000
_diffrn_reflns_reduction_process
;
Integration of the CCD images was done by program CrysAlisPro
(Agilent Technologies, 2010). The same program was used for indexing of the
crystal shape and absorption correction.
;
_diffrn_reflns_theta_full 74.58
_diffrn_reflns_theta_max 74.62
_diffrn_reflns_theta_min 3.74
_diffrn_source 'micro-focus sealed X-ray tube'
_exptl_absorpt_coefficient_mu 23.481
_exptl_absorpt_correction_T_max 0.748
_exptl_absorpt_correction_T_min 0.384
_exptl_absorpt_correction_type gaussian
_exptl_absorpt_process_details
;
CrysAlisPro 1.171.40.67a (Rigaku Oxford Diffraction, 2019)
Numerical absorption correction based on gaussian integration over
			a multifaceted crystal model
Empirical absorption correction using spherical harmonics,
 implemented in SCALE3 ABSPACK scaling algorithm.
;
_exptl_crystal_colour white
_exptl_crystal_density_diffrn 1.7779
_exptl_crystal_description 'polygon shape'
_exptl_crystal_F_000 1136
_exptl_crystal_size_max 0.072
_exptl_crystal_size_mid 0.032
_exptl_crystal_size_min 0.02
_refine_diff_density_max 1.85
_refine_diff_density_min -0.93
_refine_ls_extinction_method none
_refine_ls_goodness_of_fit_gt 1.7126
_refine_ls_goodness_of_fit_ref 1.5754
_refine_ls_hydrogen_treatment mixed
_refine_ls_number_constraints 130
_refine_ls_number_parameters 265
_refine_ls_number_reflns 4537
_refine_ls_number_restraints 12
_refine_ls_R_factor_all 0.0580
_refine_ls_R_factor_gt 0.0405
_refine_ls_shift/su_max 0.0270
_refine_ls_shift/su_mean 0.0035
_refine_ls_structure_factor_coef Fsqd
_refine_ls_weighting_details w=1/(\s^2^(I)+0.0004I^2^)
_refine_ls_weighting_scheme sigma
_refine_ls_wR_factor_gt 0.0907
_refine_ls_wR_factor_ref 0.0972
_reflns_number_gt 3403
_reflns_number_total 4537
_reflns_threshold_expression I>3\s(I)
_cod_data_source_file d2sc06578a2.cif
_cod_data_source_block I
_cod_depositor_comments
;
The following automatic conversions were performed:

data item '_diffrn_radiation_probe' value 'X-ray' was changed to
'x-ray' in accordance with the
/home/data/users/saulius/crontab/automatic-downloads/rss-feeds/RSC/lib/dictionaries/cif_core.dic
dictionary named 'cif_core.dic' version 2.4.2 last updated on
2011-04-26.

Automatic conversion script
Id: cif_fix_values 7556 2019-12-06 15:28:31Z antanas 

 Adding full bibliography for 1568324--1568327.cif.
;
_cod_original_sg_symbol_Hall '-P 2yabc'
_cod_original_formula_sum 'B20 H22 I2 S2 C4'
_cod_database_code 1568324

loop_
_space_group_symop_id
_space_group_symop_operation_xyz
1 x,y,z
2 -x+1/2,y+1/2,-z+1/2
3 -x,-y,-z
4 x+1/2,-y+1/2,z+1/2

loop_
_atom_site_label
_atom_site_type_symbol
_atom_site_fract_x
_atom_site_fract_y
_atom_site_fract_z
_atom_site_adp_type
_atom_site_U_iso_or_equiv
_atom_site_site_symmetry_multiplicity
_atom_site_occupancy
_atom_site_calc_flag
_atom_site_refinement_flags
_atom_site_disorder_assembly
_atom_site_disorder_group
I1 I 1.04596(3) 0.25604(5) 0.380968(17) Uani 0.02061(10) 4 0.9329 d . . .
S3 S 1.04596(3) 0.25604(5) 0.380968(17) Uani 0.02061(10) 4 0.0671 d . . .
I2 I 0.54518(3) 0.98078(6) 0.39239(2) Uani 0.02484(13) 4 0.7679 d . . .
S4 S 0.54518(3) 0.98078(6) 0.39239(2) Uani 0.02484(13) 4 0.2321 d . . .
S1 S 0.26148(8) 0.98494(14) 0.42144(5) Uani 0.0378(3) 4 0.7679 d . . .
I3 I 0.26148(8) 0.98494(14) 0.42144(5) Uani 0.0378(3) 4 0.2321 d . . .
S2 S 0.76400(10) 0.24528(18) 0.39884(7) Uani 0.0326(4) 4 0.9329 d . . .
I4 I 0.76400(10) 0.24528(18) 0.39884(7) Uani 0.0326(4) 4 0.0671 d . . .
C2' C 0.9245(5) 0.8155(8) 0.3424(3) Uani 0.0261(18) 4 1 d . . .
C1' C 0.8111(5) 0.7985(8) 0.3522(3) Uani 0.0283(19) 4 1 d . . .
C1 C 0.4274(5) 0.4245(8) 0.3406(3) Uani 0.0277(19) 4 1 d . . .
C2 C 0.3132(5) 0.4364(8) 0.3539(3) Uani 0.029(2) 4 1 d . . .
B6 B 0.3911(5) 0.4354(10) 0.4187(4) Uani 0.030(2) 4 1 d . . .
B10' B 0.8971(5) 0.5710(9) 0.4365(3) Uani 0.0202(19) 4 1 d . . .
B10 B 0.4037(5) 0.6516(9) 0.4424(3) Uani 0.024(2) 4 1 d . . .
B5 B 0.4910(5) 0.5533(9) 0.3929(3) Uani 0.024(2) 4 1 d . . .
B9 B 0.4508(5) 0.7650(9) 0.3756(3) Uani 0.0200(18) 4 1 d . . .
B8 B 0.3676(5) 0.7556(10) 0.3081(3) Uani 0.0236(19) 4 1 d . . .
B6' B 0.8845(5) 0.7923(9) 0.4192(4) Uani 0.028(2) 4 1 d . . .
B3' B 0.8568(5) 0.7150(10) 0.2827(3) Uani 0.027(2) 4 1 d . . .
B12' B 0.9493(4) 0.4724(9) 0.3675(3) Uani 0.0195(18) 4 1 d . . .
B11' B 0.9859(5) 0.6827(9) 0.3931(3) Uani 0.0219(19) 4 1 d . . .
B8' B 0.8700(5) 0.4919(9) 0.2993(3) Uani 0.0191(18) 4 1 d . . .
B4' B 0.7686(5) 0.6062(9) 0.3262(3) Uani 0.023(2) 4 1 d . . .
B3 B 0.3554(5) 0.5366(10) 0.2861(3) Uani 0.028(2) 4 1 d . . .
B11 B 0.2904(5) 0.5695(9) 0.4163(3) Uani 0.026(2) 4 1 d . . .
B9' B 0.8257(5) 0.4531(9) 0.3795(3) Uani 0.0202(19) 4 1 d . . .
B7 B 0.2677(5) 0.6356(10) 0.3347(4) Uani 0.027(2) 4 1 d . . .
B12 B 0.3276(5) 0.7779(9) 0.3906(3) Uani 0.0223(19) 4 1 d . . .
B7' B 0.9693(5) 0.6327(9) 0.3085(3) Uani 0.023(2) 4 1 d . . .
B5' B 0.7852(5) 0.6554(9) 0.4104(3) Uani 0.024(2) 4 1 d . . .
B4 B 0.4680(5) 0.6167(9) 0.3116(3) Uani 0.023(2) 4 1 d . . .
H1b5 H 0.556784 0.527972 0.409285 Uiso 0.0284 4 1 d . . .
H1b10 H 0.418035 0.685466 0.488342 Uiso 0.0292 4 1 d . . .
H1b8 H 0.360795 0.850279 0.275289 Uiso 0.0283 4 1 d . . .
H1b6' H 0.88863 0.883259 0.453588 Uiso 0.0339 4 1 d . . .
H1b3' H 0.844674 0.761011 0.237951 Uiso 0.0329 4 1 d . . .
H1b8' H 0.865604 0.402861 0.264268 Uiso 0.0229 4 1 d . . .
H1b4' H 0.704059 0.586151 0.306624 Uiso 0.028 4 1 d . . .
H1b3 H 0.341419 0.499328 0.240508 Uiso 0.0337 4 1 d . . .
H1b11 H 0.237405 0.552664 0.44669 Uiso 0.0314 4 1 d . . .
H1b20 H 0.202043 0.658678 0.317668 Uiso 0.0327 4 1 d . . .
H1b7' H 1.023744 0.62853 0.278677 Uiso 0.0277 4 1 d . . .
H1b5' H 0.730406 0.664819 0.439766 Uiso 0.0285 4 1 d . . .
H1b4 H 0.520607 0.628542 0.280651 Uiso 0.0277 4 1 d . . .
H1s1 H 0.3396(3) 1.0851(6) 0.4215(5) Uiso 0.0453 4 0.7679 d . . .
H1s2 H 0.8445(3) 0.1513(6) 0.4009(5) Uiso 0.0391 4 0.9329 d . . .
H1s3 H 0.9769(2) 0.1428(5) 0.3950(5) Uiso 0.0247 4 0.0671 d . . .
H1s4 H 0.4771(3) 1.0842(6) 0.4156(5) Uiso 0.0298 4 0.2321 d . . .
H1b6 H 0.397785 0.338614 0.450613 Uiso 0.0359 4 1 d . . .
H1b10' H 0.908851 0.527524 0.481624 Uiso 0.0243 4 1 d . . .
H1b11' H 1.049994 0.707773 0.4125 Uiso 0.0263 4 1 d . . .
H1c2' H 0.952831 0.924238 0.331566 Uiso 0.0313 4 1 d . . .
H1c1' H 0.770605 0.897502 0.347302 Uiso 0.034 4 1 d . . .
H1c1 H 0.45555 0.318707 0.326396 Uiso 0.0333 4 1 d . . .
H1c2 H 0.273125 0.337339 0.347302 Uiso 0.0345 4 1 d . . .

loop_
_atom_site_aniso_label
_atom_site_aniso_type_symbol
_atom_site_aniso_U_11
_atom_site_aniso_U_22
_atom_site_aniso_U_33
_atom_site_aniso_U_12
_atom_site_aniso_U_13
_atom_site_aniso_U_23
I1 I 0.01512(17) 0.01815(19) 0.02857(18) 0.00260(14) 0.00101(12) -0.00342(15)
S3 S 0.01512(17) 0.01815(19) 0.02857(18) 0.00260(14) 0.00101(12) -0.00342(15)
I2 I 0.0177(2) 0.0178(2) 0.0392(2) -0.00152(18) 0.00430(16) 0.00113(18)
S4 S 0.0177(2) 0.0178(2) 0.0392(2) -0.00152(18) 0.00430(16) 0.00113(18)
S1 S 0.0305(5) 0.0258(5) 0.0572(6) 0.0038(4) 0.0038(4) 0.0031(5)
I3 I 0.0305(5) 0.0258(5) 0.0572(6) 0.0038(4) 0.0038(4) 0.0031(5)
S2 S 0.0272(7) 0.0205(7) 0.0503(7) -0.0047(5) 0.0047(5) -0.0001(6)
I4 I 0.0272(7) 0.0205(7) 0.0503(7) -0.0047(5) 0.0047(5) -0.0001(6)
C2' C 0.025(3) 0.016(3) 0.037(3) -0.004(2) -0.004(3) 0.005(2)
C1' C 0.023(3) 0.015(3) 0.047(4) 0.006(2) -0.003(3) -0.003(3)
C1 C 0.021(3) 0.019(3) 0.043(4) -0.001(2) 0.002(3) -0.003(3)
C2 C 0.027(3) 0.023(3) 0.037(3) -0.007(3) 0.005(3) -0.002(3)
B6 B 0.025(4) 0.017(4) 0.047(4) -0.003(3) 0.008(3) 0.000(3)
B10' B 0.019(3) 0.018(3) 0.024(3) -0.001(2) 0.000(2) -0.004(2)
B10 B 0.020(3) 0.023(4) 0.031(4) 0.003(3) 0.007(3) 0.005(3)
B5 B 0.029(4) 0.015(3) 0.026(3) -0.004(3) -0.003(3) 0.004(2)
B9 B 0.017(3) 0.014(3) 0.030(3) -0.004(2) 0.002(2) 0.001(3)
B8 B 0.015(3) 0.024(4) 0.032(3) 0.000(3) 0.001(2) 0.002(3)
B6' B 0.032(4) 0.015(3) 0.038(4) 0.000(3) 0.001(3) -0.001(3)
B3' B 0.025(4) 0.028(4) 0.029(3) 0.003(3) -0.007(3) 0.006(3)
B12' B 0.015(3) 0.019(3) 0.025(3) 0.002(2) 0.001(2) -0.001(2)
B11' B 0.021(3) 0.015(3) 0.030(3) -0.004(2) 0.000(3) 0.002(2)
B8' B 0.020(3) 0.017(3) 0.020(3) 0.002(3) 0.001(2) -0.004(2)
B4' B 0.013(3) 0.022(4) 0.035(4) 0.001(3) 0.001(3) 0.000(3)
B3 B 0.027(4) 0.027(4) 0.030(4) -0.003(3) 0.000(3) -0.002(3)
B11 B 0.024(4) 0.021(4) 0.033(4) -0.002(3) 0.008(3) 0.005(3)
B9' B 0.020(3) 0.012(3) 0.029(3) 0.002(2) 0.005(2) 0.002(2)
B7 B 0.015(3) 0.028(4) 0.039(4) 0.001(3) 0.002(3) 0.005(3)
B12 B 0.016(3) 0.020(4) 0.032(3) 0.002(3) 0.005(2) 0.004(3)
B7' B 0.017(3) 0.025(4) 0.027(3) -0.003(3) 0.001(2) -0.002(3)
B5' B 0.021(3) 0.020(3) 0.030(3) 0.005(3) 0.003(3) -0.004(3)
B4 B 0.015(3) 0.025(4) 0.029(3) 0.001(3) 0.006(3) 0.000(3)

loop_
_atom_type_symbol
_atom_type_scat_dispersion_real
_atom_type_scat_dispersion_imag
_atom_type_scat_source
C 0.0181 0.0091 'International Tables Vol C tables 4.2.6.8 and 6.1.1.1'
H 0.0000 0.0000 'International Tables Vol C tables 4.2.6.8 and 6.1.1.1'
B 0.0090 0.0039 'International Tables Vol C tables 4.2.6.8 and 6.1.1.1'
I -0.3257 6.8362 'International Tables Vol C tables 4.2.6.8 and 6.1.1.1'
S 0.3331 0.5567 'International Tables Vol C tables 4.2.6.8 and 6.1.1.1'

loop_
_exptl_crystal_face_index_h
_exptl_crystal_face_index_k
_exptl_crystal_face_index_l
_exptl_crystal_face_perp_dist
? ? ? ?

loop_
_geom_angle_atom_site_label_1
_geom_angle_atom_site_label_2
_geom_angle_atom_site_label_3
_geom_angle_site_symmetry_1
_geom_angle_site_symmetry_2
_geom_angle_site_symmetry_3
_geom_angle
_geom_angle_publ_flag
S3 I1 B12' . . . 0 ?
S4 I2 B9 . . . 0 ?
S1 I3 B12 . . . 0 ?
I4 S2 B9' . . . 0 ?
S2 I4 B9' . . . 0 ?
S2 B9' I4 . . . 0 ?

loop_
_geom_bond_atom_site_label_1
_geom_bond_atom_site_label_2
_geom_bond_site_symmetry_1
_geom_bond_site_symmetry_2
_geom_bond_distance
_geom_bond_publ_flag
I1 S3 . . 0 ?
I1 B12' . . 2.176(6) ?
I2 S4 . . 0 ?
I2 B9 . . 2.154(6) ?
S1 I3 . . 0 ?
I3 B12 . . 1.965(7) ?
S2 I4 . . 0 ?
S2 B9' . . 1.876(7) ?
I4 B9' . . 1.876(7) ?
C2' H1b1 . . 1 ?
C1' H1b2 . . 1 ?
C1 H1b3 . . 1 ?
C2 H1b4 . . 1 ?
B6 H1b5 . . 1 ?
B10' H1b6 . . 1 ?
B10 H1b7 . . 1 ?
B5 H2 . . 0.92(7) ?
B8 H1b10 . . 1 ?
B6' H1b11 . . 1 ?
B3' H1b12 . . 1 ?
B11' H1 . . 1.09(7) ?
B8' H1b15 . . 1 ?
B4' H1b16 . . 1 ?
B3 H1b17 . . 1 ?
B11 H1b18 . . 1 ?
B7 H1b20 . . 1 ?
B7' H1b22 . . 1 ?
B5' H1b23 . . 1 ?
B4 H1b24 . . 1 ?

loop_
_geom_hbond_atom_site_label_D
_geom_hbond_atom_site_label_H
_geom_hbond_atom_site_label_A
_geom_hbond_site_symmetry_D
_geom_hbond_site_symmetry_H
_geom_hbond_site_symmetry_A
_geom_hbond_distance_DH
_geom_hbond_distance_HA
_geom_hbond_distance_DA
_geom_hbond_angle_DHA
_geom_hbond_publ_flag
? ? ? ? ? ? ? ? ? ? ?

loop_
_geom_torsion_atom_site_label_1
_geom_torsion_atom_site_label_2
_geom_torsion_atom_site_label_3
_geom_torsion_atom_site_label_4
_geom_torsion_site_symmetry_1
_geom_torsion_site_symmetry_2
_geom_torsion_site_symmetry_3
_geom_torsion_site_symmetry_4
_geom_torsion
_geom_torsion_publ_flag
? ? ? ? ? ? ? ? ? ?

loop_
_restr_angle_atom_site_label_1
_restr_angle_site_symmetry_1
_restr_angle_atom_site_label_2
_restr_angle_site_symmetry_2
_restr_angle_atom_site_label_3
_restr_angle_site_symmetry_3
_restr_angle_target
_restr_angle_target_weight_param
B12 . S1 . H1s1 . 94 0.01
B9' . S2 . H1s2 . 94 0.01
B9 . S4 . H1s4 . 94 0.01
B12' . S3 . H1s3 . 94 0.01

loop_
_restr_distance_atom_site_label_1
_restr_distance_site_symmetry_1
_restr_distance_atom_site_label_2
_restr_distance_site_symmetry_2
_restr_distance_target
_restr_distance_target_weight_param
S1 . H1s1 . 1.35 0.001
S2 . H1s2 . 1.35 0.001
S3 . H1s3 . 1.35 0.001
S4 . H1s4 . 1.35 0.001

loop_
_restr_equal_angle_atom_site_label_1
_restr_equal_angle_site_symmetry_1
_restr_equal_angle_atom_site_label_2
_restr_equal_angle_site_symmetry_2
_restr_equal_angle_atom_site_label_3
_restr_equal_angle_site_symmetry_3
_restr_equal_angle_class_class_id
_restr_equal_angle_class_target_weight_param
? ? ? ? ? ? ? ?

loop_
_restr_equal_distance_atom_site_label_1
_restr_equal_distance_site_symmetry_1
_restr_equal_distance_atom_site_label_2
_restr_equal_distance_site_symmetry_2
_restr_equal_distance_class_class_id
_restr_equal_distance_class_target_weight_param
? ? ? ? ? ?

loop_
_restr_equal_torsion_atom_site_label_1
_restr_equal_torsion_site_symmetry_1
_restr_equal_torsion_atom_site_label_2
_restr_equal_torsion_site_symmetry_2
_restr_equal_torsion_atom_site_label_3
_restr_equal_torsion_site_symmetry_3
_restr_equal_torsion_atom_site_label_4
_restr_equal_torsion_site_symmetry_4
_restr_equal_torsion_class_class_id
_restr_equal_torsion_class_target_weight_param
? ? ? ? ? ? ? ? ? ?

loop_
_restr_torsion_atom_site_label_1
_restr_torsion_site_symmetry_1
_restr_torsion_atom_site_label_2
_restr_torsion_site_symmetry_2
_restr_torsion_atom_site_label_3
_restr_torsion_site_symmetry_3
_restr_torsion_atom_site_label_4
_restr_torsion_site_symmetry_4
_restr_torsion_angle_target
_restr_torsion_weight_param
B9 . B12 . S1 . H1s1 . 2.333 0.01
B12' . B9' . S2 . H1s2 . 2.333 0.01
B12 . B9 . S4 . H1s4 . 2.33 0.01
B9' . B12' . S3 . H1s3 . 2.333 0.01

loop_
_twin_individual_id
_twin_individual_mass_fraction_refined
_twin_individual_twin_matrix_11
_twin_individual_twin_matrix_12
_twin_individual_twin_matrix_13
_twin_individual_twin_matrix_21
_twin_individual_twin_matrix_22
_twin_individual_twin_matrix_23
_twin_individual_twin_matrix_31
_twin_individual_twin_matrix_32
_twin_individual_twin_matrix_33
? ? ? ? ? ? ? ? ? ? ?

loop_
_jana_atom_site_adp_c_label
_jana_atom_site_adp_c_type_symbol
_jana_atom_site_adp_c_111
_jana_atom_site_adp_c_112
_jana_atom_site_adp_c_113
_jana_atom_site_adp_c_122
_jana_atom_site_adp_c_123
_jana_atom_site_adp_c_133
_jana_atom_site_adp_c_222
_jana_atom_site_adp_c_223
_jana_atom_site_adp_c_233
_jana_atom_site_adp_c_333
? ? ? ? ? ? ? ? ? ? ? ?

loop_
_jana_atom_site_adp_d_label
_jana_atom_site_adp_d_type_symbol
_jana_atom_site_adp_d_1111
_jana_atom_site_adp_d_1112
_jana_atom_site_adp_d_1113
_jana_atom_site_adp_d_1122
_jana_atom_site_adp_d_1123
_jana_atom_site_adp_d_1133
_jana_atom_site_adp_d_1222
_jana_atom_site_adp_d_1223
_jana_atom_site_adp_d_1233
_jana_atom_site_adp_d_1333
_jana_atom_site_adp_d_2222
_jana_atom_site_adp_d_2223
_jana_atom_site_adp_d_2233
_jana_atom_site_adp_d_2333
_jana_atom_site_adp_d_3333
? ? ? ? ? ? ? ? ? ? ? ? ? ? ? ? ?

loop_
_jana_atom_site_adp_e_label
_jana_atom_site_adp_e_type_symbol
_jana_atom_site_adp_e_11111
_jana_atom_site_adp_e_11112
_jana_atom_site_adp_e_11113
_jana_atom_site_adp_e_11122
_jana_atom_site_adp_e_11123
_jana_atom_site_adp_e_11133
_jana_atom_site_adp_e_11222
_jana_atom_site_adp_e_11223
_jana_atom_site_adp_e_11233
_jana_atom_site_adp_e_11333
_jana_atom_site_adp_e_12222
_jana_atom_site_adp_e_12223
_jana_atom_site_adp_e_12233
_jana_atom_site_adp_e_12333
_jana_atom_site_adp_e_13333
_jana_atom_site_adp_e_22222
_jana_atom_site_adp_e_22223
_jana_atom_site_adp_e_22233
_jana_atom_site_adp_e_22333
_jana_atom_site_adp_e_23333
_jana_atom_site_adp_e_33333
? ? ? ? ? ? ? ? ? ? ? ? ? ? ? ? ? ? ? ? ? ? ?

loop_
_jana_atom_site_adp_f_label
_jana_atom_site_adp_f_type_symbol
_jana_atom_site_adp_f_111111
_jana_atom_site_adp_f_111112
_jana_atom_site_adp_f_111113
_jana_atom_site_adp_f_111122
_jana_atom_site_adp_f_111123
_jana_atom_site_adp_f_111133
_jana_atom_site_adp_f_111222
_jana_atom_site_adp_f_111223
_jana_atom_site_adp_f_111233
_jana_atom_site_adp_f_111333
_jana_atom_site_adp_f_112222
_jana_atom_site_adp_f_112223
_jana_atom_site_adp_f_112233
_jana_atom_site_adp_f_112333
_jana_atom_site_adp_f_113333
_jana_atom_site_adp_f_122222
_jana_atom_site_adp_f_122223
_jana_atom_site_adp_f_122233
_jana_atom_site_adp_f_122333
_jana_atom_site_adp_f_123333
_jana_atom_site_adp_f_133333
_jana_atom_site_adp_f_222222
_jana_atom_site_adp_f_222223
_jana_atom_site_adp_f_222233
_jana_atom_site_adp_f_222333
_jana_atom_site_adp_f_223333
_jana_atom_site_adp_f_233333
_jana_atom_site_adp_f_333333
? ? ? ? ? ? ? ? ? ? ? ? ? ? ? ? ? ? ? ? ? ? ? ? ? ? ? ? ? ?
